data_1563181
loop_
_publ_author_name
'Mills, Stuart J.'
'Pet\<r\'i\<cek, V\'aclav'
'Kampf, Anthony R.'
'Herbst-Imer, Regine'
'Raudsepp, Mati'

_publ_section_title
;
 The crystal structure of Yb2(SO4)3&#x00B7;3H2O and its decomposition
 product, \b-Yb2(SO4)3
;
_journal_issue 9
_journal_name_full 'Journal of Solid State Chemistry'
_journal_page_first 2322
_journal_page_last 2328
_journal_paper_doi 10.1016/j.jssc.2011.06.018
_journal_volume 184
_journal_year 2011
_chemical_formula_sum 'O48 S12 Yb8'
_chemical_formula_weight 2537.16
_space_group_IT_number 161
_space_group_name_Hall 'R 3 -2"c'
_space_group_name_H-M_alt 'R 3 c :H'
_symmetry_cell_setting trigonal
_symmetry_Int_Tables_number 161
_symmetry_space_group_name_Hall 'R 3 -2"c'
_symmetry_space_group_name_H-M 'R 3 c :H'
_cell_angle_alpha 90
_cell_angle_beta 90
_cell_angle_gamma 120
_cell_formula_units_Z 24
_cell_length_a 18.1958
_cell_length_b 18.1958
_cell_length_c 22.2853
_cell_measurement_temperature 293
_cell_volume 6389.861
_diffrn_ambient_temperature 293
_diffrn_measured_fraction_theta_full 0.98
_diffrn_measured_fraction_theta_max 0.98
_diffrn_measurement_device 'four-cycle diffractometer'
_diffrn_measurement_device_type 'Bruker CCD'
_diffrn_radiation_monochromator graphite
_diffrn_radiation_source 'X-ray tube'
_diffrn_radiation_type 'Mo K\a'
_diffrn_radiation_wavelength 0.71073
_diffrn_reflns_av_R_equivalents 0.0497
_diffrn_reflns_av_sigmaI/netI 0.1534
_diffrn_reflns_limit_h_max 34
_diffrn_reflns_limit_h_min -34
_diffrn_reflns_limit_k_max 34
_diffrn_reflns_limit_k_min -29
_diffrn_reflns_limit_l_max 36
_diffrn_reflns_limit_l_min -41
_diffrn_reflns_number 50047
_diffrn_reflns_theta_full 42.27
_diffrn_reflns_theta_max 42.27
_diffrn_reflns_theta_min 2.24
_exptl_absorpt_coefficient_mu 12.066
_exptl_crystal_density_diffrn 2.6363
_exptl_crystal_F_000 6816
_refine_ls_extinction_coef 90(30)
_refine_ls_extinction_method 'B-C type 1 Lorentzian isotropic (Becker & Coppens, 1974)'
_refine_ls_goodness_of_fit_gt 2.77
_refine_ls_goodness_of_fit_ref 2.15
_refine_ls_number_constraints 1
_refine_ls_number_parameters 96
_refine_ls_number_reflns 16361
_refine_ls_number_restraints 0
_refine_ls_R_factor_all 0.1483
_refine_ls_R_factor_gt 0.0755
_refine_ls_shift/su_max 9.1478
_refine_ls_shift/su_mean 1.5614
_refine_ls_structure_factor_coef F
_refine_ls_weighting_details w=1/(\s^2^(F)+0.0001F^2^)
_refine_ls_weighting_scheme sigma
_refine_ls_wR_factor_gt 0.0776
_refine_ls_wR_factor_ref 0.0812
_reflns_number_gt 8944
_reflns_number_total 16361
_reflns_threshold_expression I>3\s(I)
_cod_data_source_file JSSC-2011-184-2322.cif
_cod_data_source_block I
_cod_original_sg_symbol_Hall 'R 3;-2"c'
_cod_original_sg_symbol_H-M 'R 3 c'
_cod_database_code 1563181

loop_
_symmetry_equiv_pos_site_id
_symmetry_equiv_pos_as_xyz
1 x,y,z
2 -y,x-y,z
3 -x+y,-x,z
4 -y,-x,z+1/2
5 -x+y,y,z+1/2
6 x,x-y,z+1/2
7 x+2/3,y+1/3,z+1/3
8 -y+2/3,x-y+1/3,z+1/3
9 -x+y+2/3,-x+1/3,z+1/3
10 -y+2/3,-x+1/3,z+5/6
11 -x+y+2/3,y+1/3,z+5/6
12 x+2/3,x-y+1/3,z+5/6
13 x+1/3,y+2/3,z+2/3
14 -y+1/3,x-y+2/3,z+2/3
15 -x+y+1/3,-x+2/3,z+2/3
16 -y+1/3,-x+2/3,z+1/6
17 -x+y+1/3,y+2/3,z+1/6
18 x+1/3,x-y+2/3,z+1/6

loop_
_atom_site_label
_atom_site_type_symbol
_atom_site_fract_x
_atom_site_fract_y
_atom_site_fract_z
_atom_site_adp_type
_atom_site_U_iso_or_equiv
_atom_site_symmetry_multiplicity
_atom_site_occupancy
_atom_site_calc_flag
_atom_site_refinement_flags
_atom_site_disorder_assembly
_atom_site_disorder_group
Yb11 Yb 0 0 0.153485 Uiso 0.0121(6) 6 1 d . . .
Yb12 Yb -0.49913(8) -0.00638(7) 0.13397(10) Uiso 0.0121(6) 18 1 d . . .
S11 S -0.9919(4) -0.1387(4) 0.2636(3) Uiso 0.0102(14) 18 1 d . . .
S12 S -0.4992(5) -0.1481(4) 0.2487(3) Uiso 0.0102(12) 18 1 d . . .
S13 S -0.9900(4) -0.6316(4) 0.2532(3) Uiso 0.0102(15) 18 1 d . . .
S14 S -0.5023(5) -0.6313(4) 0.2508(3) Uiso 0.0102(12) 18 1 d . . .
O11 O -0.0028(15) -0.1003(15) 0.2065(9) Uiso 0.026(5) 18 1 d . . .
O12 O -0.5222(16) -0.1135(14) 0.1981(9) Uiso 0.026(5) 18 1 d . . .
O13 O -0.0039(14) -0.6074(14) 0.1936(10) Uiso 0.026(5) 18 1 d . . .
O14 O -0.5234(15) -0.5958(15) 0.1981(9) Uiso 0.026(5) 18 1 d . . .
O21 O -0.0054(12) -0.9019(13) 0.0912(7) Uiso 0.013(4) 18 1 d . . .
O22 O -0.4627(10) -0.8704(11) 0.1180(7) Uiso 0.013(3) 18 1 d . . .
O23 O -0.9839(12) -0.3772(12) 0.0921(7) Uiso 0.013(4) 18 1 d . . .
O24 O -0.4901(12) -0.3815(12) 0.0938(7) Uiso 0.013(4) 18 1 d . . .
Yb13 Yb 0 0 0.87434(13) Uiso 0.0121(6) 6 1 d . . .
Yb14 Yb -0.50254(10) -0.00723(6) 0.85675(7) Uiso 0.0121(5) 18 1 d . . .
O15 O -0.9603(15) -0.8955(12) 0.8027(8) Uiso 0.026(4) 18 1 d . . .
O16 O -0.4717(13) -0.9089(13) 0.7954(8) Uiso 0.026(5) 18 1 d . . .
O17 O -0.9536(13) -0.3729(14) 0.8075(9) Uiso 0.026(5) 18 1 d . . .
O18 O -0.5059(15) -0.4003(15) 0.7982(10) Uiso 0.026(5) 18 1 d . . .
O25 O -0.0549(12) -0.1328(11) 0.8943(7) Uiso 0.013(4) 18 1 d . . .
O26 O -0.5113(12) -0.0958(12) 0.9221(7) Uiso 0.013(4) 18 1 d . . .
O27 O -0.0019(13) -0.5930(12) 0.9131(8) Uiso 0.013(4) 18 1 d . . .
O28 O -0.5114(12) -0.5960(12) 0.9168(8) Uiso 0.013(4) 18 1 d . . .

loop_
_atom_type_symbol
_atom_type_scat_dispersion_real
_atom_type_scat_dispersion_imag
_atom_type_scat_source
_atom_type_scat_Cromer_Mann_a1
_atom_type_scat_Cromer_Mann_b1
_atom_type_scat_Cromer_Mann_a2
_atom_type_scat_Cromer_Mann_b2
_atom_type_scat_Cromer_Mann_a3
_atom_type_scat_Cromer_Mann_b3
_atom_type_scat_Cromer_Mann_a4
_atom_type_scat_Cromer_Mann_b4
_atom_type_scat_Cromer_Mann_c
O 0.0106 0.0060 'International Tables Vol C tables 4.2.6.8 and 6.1.1.4' 3.0485 13.2771 2.2868 5.7011 1.5463 0.3239 0.867 32.908901 0.2508
S 0.1246 0.1234 'International Tables Vol C tables 4.2.6.8 and 6.1.1.4' 6.9053 1.4679 5.2034 22.215099 1.4379 0.2536 1.5863 56.172001 0.8669
Yb -0.3850 5.5486 'International Tables Vol C tables 4.2.6.8 and 6.1.1.4' 28.664101 1.9889 15.4345 0.257119 15.3087 10.6647 2.98963 100.417 7.56672

loop_
_geom_bond_atom_site_label_1
_geom_bond_atom_site_label_2
_geom_bond_site_symmetry_1
_geom_bond_site_symmetry_2
_geom_bond_distance
_geom_bond_publ_flag
Yb1-1 O1-1 . . 2.15(3) yes
Yb1-1 O1-1 . 2_555 2.15(2) yes
Yb1-1 O1-1 . 3_555 2.15(4) yes
Yb1-1 O2-1 . 1_565 2.30(2) yes
Yb1-1 O2-1 . 2_445 2.301(19) yes
Yb1-1 O2-1 . 3_655 2.30(3) yes
Yb1-2 O1-2 . . 2.28(2) yes
Yb1-2 O1-3 . 3_555 2.40(3) yes
Yb1-2 O1-4 . 2_455 2.15(2) yes
Yb1-2 O2-2 . 1_565 2.25(2) yes
Yb1-2 O2-3 . 3_445 2.23(3) yes
Yb1-2 O2-4 . 2_455 2.223(18) yes
S3-1 O1-1 . 1_455 1.51(3) yes
S3-1 O2-2 . 17_455 1.45(2) yes
S3-1 O11-1 . 6_554 1.46(3) yes
S3-1 O21-2 . 9_344 1.53(3) yes
S3-2 O1-2 . . 1.45(3) yes
S3-2 O2-1 . 17_555 1.437(19) yes
S3-2 O11-4 . 6_554 1.39(3) yes
S3-2 O21-4 . 9_444 1.55(3) yes
S3-3 O1-3 . 1_455 1.46(2) yes
S3-3 O2-3 . 17_345 1.368(19) yes
S3-3 O11-3 . 6_554 1.47(2) yes
S3-3 O21-3 . 9_444 1.59(4) yes
S3-4 O1-4 . . 1.48(3) yes
S3-4 O2-4 . 17_445 1.357(19) yes
S3-4 O11-2 . 6_544 1.47(3) yes
S3-4 O21-1 . 9_444 1.60(3) yes
Yb11-1 O11-1 . 1_665 2.30(2) yes
Yb11-1 O11-1 . 2_455 2.304(18) yes
Yb11-1 O11-1 . 3_545 2.30(3) yes
Yb11-1 O21-1 . . 2.150(18) yes
Yb11-1 O21-1 . 2_555 2.150(16) yes
Yb11-1 O21-1 . 3_555 2.15(3) yes
Yb11-2 O11-2 . 1_565 2.09(2) yes
Yb11-2 O11-3 . 3_445 2.26(3) yes
Yb11-2 O11-4 . 2_455 2.21(2) yes
Yb11-2 O21-2 . . 2.12(2) yes
Yb11-2 O21-3 . 3_555 2.11(3) yes
Yb11-2 O21-4 . 2_455 2.190(18) yes

loop_
_jana_cell_twin_matrix_id
_jana_cell_twin_volume_fraction
_jana_cell_twin_matrix_1_1
_jana_cell_twin_matrix_1_2
_jana_cell_twin_matrix_1_3
_jana_cell_twin_matrix_2_1
_jana_cell_twin_matrix_2_2
_jana_cell_twin_matrix_2_3
_jana_cell_twin_matrix_3_1
_jana_cell_twin_matrix_3_2
_jana_cell_twin_matrix_3_3
1 0.360(2) 1 0 0 0 1 0 0 0 1
2 0.1396(11) 0.3333 0.6667 0.6666 -0.3333 0.3333 1.3333 0.6666 -0.6666 0.3333
3 0.1397(11) 1 -0.6667 0.6666 1 -0.3333 -0.6666 0 0.6666 0.3333
4 0.3608(12) 0.3333 0 1.3333 0.6667 -1 0.6666 0.6666 0 -0.3333
